data_7001292
loop_
_publ_author_name
'Mikata, Yuji'
'Yamashita, Azusa'
'Kawamura, Ayano'
'Konno, Hideo'
'Miyamoto, Yuka'
'Tamotsu, Satoshi'

_publ_section_title
;
 Bisquinoline-based fluorescent zinc sensors
;
_journal_issue 19
_journal_name_full 'Dalton Transactions'
_journal_page_first 3800
_journal_page_last 3806
_journal_paper_doi 10.1039/b820763a
_journal_year 2009
_chemical_formula_moiety 'C30 H38 N4 '
_chemical_formula_sum 'C30 H38 N4'
_chemical_formula_weight 454.66
_space_group_IT_number 15
_symmetry_cell_setting monoclinic
_symmetry_Int_Tables_number 15
_symmetry_space_group_name_Hall '-C 2yc'
_symmetry_space_group_name_H-M 'C 1 2/c 1'
_cell_angle_alpha 90.0000
_cell_angle_beta 97.8141(10)
_cell_angle_gamma 90.0000
_cell_formula_units_Z 8
_cell_length_a 36.380(2)
_cell_length_b 12.3584(5)
_cell_length_c 11.9292(7)
_cell_measurement_reflns_used 4104
_cell_measurement_temperature 173.1
_cell_measurement_theta_max 28.7
_cell_measurement_theta_min 1.7
_cell_volume 5313.5(5)
_computing_cell_refinement CrystalClear
_computing_data_collection CrystalClear
_computing_data_reduction CrystalStructure
_computing_publication_material 'CrystalStructure 3.8'
_computing_structure_refinement SHELXL
_computing_structure_solution SIR92
_diffrn_ambient_temperature 173(2)
_diffrn_detector_area_resol_mean 7.31
_diffrn_measured_fraction_theta_full 0.992
_diffrn_measured_fraction_theta_max 0.992
_diffrn_measurement_device_type 'Rigaku Mercury'
_diffrn_measurement_method \w
_diffrn_radiation_type 'Mo K\a'
_diffrn_radiation_wavelength 0.71070
_diffrn_reflns_av_R_equivalents 0.042
_diffrn_reflns_limit_h_max 49
_diffrn_reflns_limit_h_min -49
_diffrn_reflns_limit_k_max 16
_diffrn_reflns_limit_k_min -16
_diffrn_reflns_limit_l_max 15
_diffrn_reflns_limit_l_min -15
_diffrn_reflns_number 28088
_diffrn_reflns_theta_full 28.69
_diffrn_reflns_theta_max 28.69
_exptl_absorpt_coefficient_mu 0.067
_exptl_absorpt_correction_T_max 0.980
_exptl_absorpt_correction_T_min 0.774
_exptl_absorpt_correction_type multi-scan
_exptl_absorpt_process_details 'Jacobson, R. (1998) Private communication'
_exptl_crystal_colour colorless
_exptl_crystal_density_diffrn 1.137
_exptl_crystal_density_method 'not measured'
_exptl_crystal_description unknown
_exptl_crystal_F_000 1968.00
_exptl_crystal_size_max 0.30
_exptl_crystal_size_mid 0.30
_exptl_crystal_size_min 0.30
_refine_diff_density_max 0.21
_refine_diff_density_min -0.27
_refine_ls_extinction_method none
_refine_ls_goodness_of_fit_ref 1.021
_refine_ls_hydrogen_treatment refall
_refine_ls_number_parameters 516
_refine_ls_number_reflns 6801
_refine_ls_R_factor_all 0.0824
_refine_ls_R_factor_gt 0.0493
_refine_ls_shift/su_max 0.0010
_refine_ls_structure_factor_coef Fsqd
_refine_ls_weighting_details 'w = 1/[\s^2^(Fo^2^)+(0.0741P)^2^+0.0000P] where P=(Fo^2^+2Fc^2^)/3'
_refine_ls_weighting_scheme calc
_refine_ls_wR_factor_gt 0.1180
_refine_ls_wR_factor_ref 0.1431
_reflns_number_gt 4476
_reflns_number_total 6801
_reflns_threshold_expression F^2^>2.0\s(F^2^)
_cod_data_source_file b820763a.txt
_cod_data_source_block '__t-Bu2enQ2-55-1'
_cod_original_formula_sum 'C30 H38 N4 '
_cod_database_code 7001292

loop_
_symmetry_equiv_pos_site_id
_symmetry_equiv_pos_as_xyz
1 +X,+Y,+Z
2 -X,+Y,1/2-Z
3 -X,-Y,-Z
4 +X,-Y,1/2+Z
5 1/2+X,1/2+Y,+Z
6 1/2-X,1/2+Y,1/2-Z
7 1/2-X,1/2-Y,-Z
8 1/2+X,1/2-Y,1/2+Z

loop_
_atom_site_label
_atom_site_type_symbol
_atom_site_fract_x
_atom_site_fract_y
_atom_site_fract_z
_atom_site_U_iso_or_equiv
_atom_site_adp_type
_atom_site_occupancy
_atom_site_symmetry_multiplicity
_atom_site_calc_flag
_atom_site_refinement_flags
_atom_site_disorder_assembly
_atom_site_disorder_group
N(1) N 0.77785(3) 0.35322(8) 0.42933(9) 0.0322(2) Uani 1.00 1 d . . .
N(2) N 0.85735(3) 0.24901(8) 0.59340(10) 0.0352(2) Uani 1.00 1 d . . .
N(3) N 0.97137(3) 0.37243(9) 0.48982(11) 0.0412(3) Uani 1.00 1 d . . .
N(4) N 0.89791(3) 0.52486(9) 0.56936(10) 0.0367(2) Uani 1.00 1 d . . .
C(1) C 0.75782(3) 0.30587(10) 0.51704(11) 0.0326(2) Uani 1.00 1 d . . .
C(2) C 0.81692(3) 0.37074(11) 0.47528(13) 0.0370(3) Uani 1.00 1 d . . .
C(3) C 0.83728(3) 0.26428(11) 0.49397(12) 0.0355(3) Uani 1.00 1 d . . .
C(4) C 0.83485(4) 0.18669(13) 0.40604(14) 0.0483(3) Uani 1.00 1 d . . .
C(5) C 0.85364(4) 0.09234(14) 0.42242(15) 0.0540(4) Uani 1.00 1 d . . .
C(6) C 0.89563(5) -0.02497(13) 0.55372(18) 0.0594(4) Uani 1.00 1 d . . .
C(7) C 0.91604(5) -0.03892(13) 0.65617(19) 0.0627(5) Uani 1.00 1 d . . .
C(8) C 0.91792(5) 0.04290(13) 0.73836(17) 0.0548(4) Uani 1.00 1 d . . .
C(9) C 0.89884(4) 0.13763(12) 0.71600(14) 0.0445(3) Uani 1.00 1 d . . .
C(10) C 0.87678(3) 0.15353(10) 0.61106(12) 0.0370(3) Uani 1.00 1 d . . .
C(11) C 0.87539(4) 0.07191(12) 0.52737(14) 0.0452(3) Uani 1.00 1 d . . .
C(12) C 0.75952(3) 0.44731(11) 0.36715(12) 0.0372(3) Uani 1.00 1 d . . .
C(13) C 0.75831(5) 0.54747(12) 0.44186(16) 0.0496(4) Uani 1.00 1 d . . .
C(14) C 0.71995(4) 0.41435(15) 0.31907(17) 0.0525(4) Uani 1.00 1 d . . .
C(15) C 0.78002(5) 0.47370(15) 0.26673(15) 0.0507(4) Uani 1.00 1 d . . .
C(16) C 0.99511(4) 0.45928(11) 0.54250(13) 0.0391(3) Uani 1.00 1 d . . .
C(17) C 0.93586(4) 0.37084(12) 0.53394(16) 0.0453(3) Uani 1.00 1 d . . .
C(18) C 0.91219(3) 0.46757(10) 0.49252(12) 0.0354(3) Uani 1.00 1 d . . .
C(19) C 0.90568(3) 0.49029(11) 0.37559(12) 0.0369(3) Uani 1.00 1 d . . .
C(20) C 0.88268(3) 0.57329(11) 0.33698(12) 0.0357(3) Uani 1.00 1 d . . .
C(21) C 0.84109(4) 0.72185(11) 0.38373(13) 0.0401(3) Uani 1.00 1 d . . .
C(22) C 0.82599(4) 0.77952(12) 0.46315(14) 0.0480(3) Uani 1.00 1 d . . .
C(23) C 0.83518(5) 0.75428(13) 0.57844(14) 0.0506(3) Uani 1.00 1 d . . .
C(24) C 0.85893(4) 0.67111(12) 0.61250(13) 0.0448(3) Uani 1.00 1 d . . .
C(25) C 0.87479(3) 0.60949(10) 0.53179(11) 0.0345(3) Uani 1.00 1 d . . .
C(26) C 0.86606(3) 0.63584(10) 0.41569(11) 0.0333(2) Uani 1.00 1 d . . .
C(27) C 0.9881(2) 0.2670(6) 0.4598(4) 0.0485(14) Uani 0.50 1 d P . .
C(28) C 0.9963(2) 0.2017(5) 0.5686(6) 0.0790(19) Uani 0.50 1 d P . .
C(29) C 1.0223(2) 0.2873(6) 0.4031(8) 0.072(2) Uani 0.50 1 d P . .
C(30) C 0.9605(2) 0.2032(6) 0.3741(6) 0.0700(19) Uani 0.50 1 d P . .
C(31) C 1.02809(18) 0.2728(5) 0.4650(6) 0.0591(15) Uani 0.50 1 d P . .
C(32) C 0.99780(17) 0.2248(5) 0.6327(6) 0.0752(17) Uani 0.50 1 d P . .
C(33) C 0.9674(2) 0.1842(6) 0.4328(8) 0.080(2) Uani 0.50 1 d P . .
C(34) C 0.99037(18) 0.2637(6) 0.5109(4) 0.0482(13) Uani 0.50 1 d P . .
H(1) H 0.7369(3) 0.3539(10) 0.5325(10) 0.033(3) Uiso 1.00 1 . . . .
H(2) H 0.7748(3) 0.2989(10) 0.5913(11) 0.038(3) Uiso 1.00 1 . . . .
H(3) H 0.8198(4) 0.4135(12) 0.5513(12) 0.048(4) Uiso 1.00 1 . . . .
H(4) H 0.8292(4) 0.4113(12) 0.4192(12) 0.043(3) Uiso 1.00 1 . . . .
H(5) H 0.8194(4) 0.2031(12) 0.3352(13) 0.059(4) Uiso 1.00 1 . . . .
H(6) H 0.8525(4) 0.0353(13) 0.3633(14) 0.060(4) Uiso 1.00 1 . . . .
H(7) H 0.8936(5) -0.0812(15) 0.4947(15) 0.074(5) Uiso 1.00 1 . . . .
H(8) H 0.9288(5) -0.1046(16) 0.6732(15) 0.080(5) Uiso 1.00 1 . . . .
H(9) H 0.9329(5) 0.0332(13) 0.8149(15) 0.064(5) Uiso 1.00 1 . . . .
H(10) H 0.8997(4) 0.1946(12) 0.7711(12) 0.049(4) Uiso 1.00 1 . . . .
H(11) H 0.7424(5) 0.5319(13) 0.5078(15) 0.073(5) Uiso 1.00 1 . . . .
H(12) H 0.7468(4) 0.6085(13) 0.3956(13) 0.056(4) Uiso 1.00 1 . . . .
H(13) H 0.7841(4) 0.5709(12) 0.4746(12) 0.055(4) Uiso 1.00 1 . . . .
H(14) H 0.7026(5) 0.4032(14) 0.3820(14) 0.068(5) Uiso 1.00 1 . . . .
H(15) H 0.7194(4) 0.3506(14) 0.2705(14) 0.063(5) Uiso 1.00 1 . . . .
H(16) H 0.7077(4) 0.4752(13) 0.2722(14) 0.063(4) Uiso 1.00 1 . . . .
H(17) H 0.7826(5) 0.4059(15) 0.2195(14) 0.072(5) Uiso 1.00 1 . . . .
H(18) H 0.7643(5) 0.5285(14) 0.2176(14) 0.065(5) Uiso 1.00 1 . . . .
H(19) H 0.8054(5) 0.5064(12) 0.2900(13) 0.059(4) Uiso 1.00 1 . . . .
H(20) H 0.9815(4) 0.4975(12) 0.6011(12) 0.049(4) Uiso 1.00 1 . . . .
H(21) H 1.0175(4) 0.4294(12) 0.5881(13) 0.057(4) Uiso 1.00 1 . . . .
H(22) H 0.9388(4) 0.3703(12) 0.6193(13) 0.051(4) Uiso 1.00 1 . . . .
H(23) H 0.9213(4) 0.3027(12) 0.5076(12) 0.049(4) Uiso 1.00 1 . . . .
H(24) H 0.9179(4) 0.4458(11) 0.3223(12) 0.043(3) Uiso 1.00 1 . . . .
H(25) H 0.8771(3) 0.5899(11) 0.2555(12) 0.042(3) Uiso 1.00 1 . . . .
H(26) H 0.8354(4) 0.7390(11) 0.3035(13) 0.048(4) Uiso 1.00 1 . . . .
H(27) H 0.8086(4) 0.8428(13) 0.4394(12) 0.062(4) Uiso 1.00 1 . . . .
H(28) H 0.8241(5) 0.7998(14) 0.6365(15) 0.077(5) Uiso 1.00 1 . . . .
H(29) H 0.8663(4) 0.6527(12) 0.6945(13) 0.051(4) Uiso 1.00 1 . . . .
H(30) H 0.9445(10) 0.163(2) 0.452(2) 0.034(7) Uiso 0.50 1 . P . .
H(31) H 0.9512(10) 0.249(2) 0.319(2) 0.049(11) Uiso 0.50 1 . P . .
H(32) H 0.9381(11) 0.199(3) 0.390(3) 0.059(11) Uiso 0.50 1 . P . .
H(33) H 0.9801(12) 0.121(3) 0.430(4) 0.088(14) Uiso 0.50 1 . P . .
H(34) H 1.0333(10) 0.217(3) 0.393(3) 0.069(10) Uiso 0.50 1 . P . .
H(35) H 1.0408(10) 0.200(3) 0.477(3) 0.069(10) Uiso 0.50 1 . P . .
H(36) H 1.0434(8) 0.323(2) 0.510(2) 0.038(7) Uiso 0.50 1 . P . .
H(37) H 0.9725(9) 0.201(2) 0.644(2) 0.050(8) Uiso 0.50 1 . P . .
H(38) H 1.0162(12) 0.266(3) 0.663(3) 0.077(13) Uiso 0.50 1 . P . .
H(39) H 1.0190(9) 0.323(2) 0.342(2) 0.035(10) Uiso 0.50 1 . P . .
H(40) H 1.0061(10) 0.135(3) 0.566(3) 0.066(10) Uiso 0.50 1 . P . .
H(41) H 0.9755(10) 0.143(3) 0.350(3) 0.061(10) Uiso 0.50 1 . P . .
H(42) H 1.0094(11) 0.176(3) 0.641(3) 0.060(11) Uiso 0.50 1 . P . .
H(43) H 1.0378(14) 0.320(4) 0.434(5) 0.085(18) Uiso 0.50 1 . P . .

loop_
_atom_site_aniso_label
_atom_site_aniso_U_11
_atom_site_aniso_U_22
_atom_site_aniso_U_33
_atom_site_aniso_U_12
_atom_site_aniso_U_13
_atom_site_aniso_U_23
N(1) 0.0221(4) 0.0308(5) 0.0431(6) -0.0042(4) 0.0019(4) 0.0033(4)
N(2) 0.0231(4) 0.0306(5) 0.0516(6) -0.0015(4) 0.0039(4) -0.0000(5)
N(3) 0.0232(5) 0.0291(5) 0.0715(8) -0.0023(4) 0.0070(5) -0.0045(5)
N(4) 0.0256(5) 0.0380(6) 0.0462(6) -0.0022(4) 0.0034(4) 0.0061(5)
C(1) 0.0261(5) 0.0309(6) 0.0408(7) -0.0039(5) 0.0046(5) -0.0024(5)
C(2) 0.0241(6) 0.0347(6) 0.0513(8) -0.0047(5) 0.0016(5) 0.0041(6)
C(3) 0.0210(5) 0.0362(6) 0.0501(7) -0.0037(4) 0.0072(5) -0.0004(6)
C(4) 0.0334(7) 0.0596(9) 0.0515(9) 0.0049(6) 0.0043(6) -0.0107(7)
C(5) 0.0416(8) 0.0556(9) 0.0645(10) 0.0064(7) 0.0059(7) -0.0237(8)
C(6) 0.0456(8) 0.0408(8) 0.0918(13) 0.0072(7) 0.0095(9) -0.0171(9)
C(7) 0.0489(9) 0.0375(8) 0.1009(14) 0.0144(7) 0.0076(9) 0.0018(9)
C(8) 0.0432(8) 0.0448(8) 0.0746(11) 0.0104(6) 0.0015(8) 0.0073(8)
C(9) 0.0347(7) 0.0363(7) 0.0614(9) 0.0049(5) 0.0024(6) -0.0001(7)
C(10) 0.0233(5) 0.0302(6) 0.0580(8) -0.0016(4) 0.0073(5) -0.0014(6)
C(11) 0.0296(6) 0.0389(7) 0.0678(10) 0.0018(5) 0.0089(6) -0.0104(7)
C(12) 0.0293(6) 0.0338(6) 0.0471(7) -0.0026(5) -0.0001(5) 0.0047(5)
C(13) 0.0463(8) 0.0349(7) 0.0660(10) 0.0045(6) 0.0020(8) 0.0034(7)
C(14) 0.0327(7) 0.0524(9) 0.0674(11) -0.0041(6) -0.0115(7) 0.0118(9)
C(15) 0.0457(8) 0.0542(9) 0.0509(9) -0.0053(7) 0.0012(7) 0.0134(8)
C(16) 0.0279(6) 0.0388(7) 0.0493(8) -0.0033(5) 0.0000(6) 0.0006(6)
C(17) 0.0257(6) 0.0396(7) 0.0711(11) 0.0004(5) 0.0079(6) 0.0118(7)
C(18) 0.0198(5) 0.0344(6) 0.0519(8) -0.0038(4) 0.0045(5) 0.0038(6)
C(19) 0.0245(5) 0.0387(7) 0.0478(8) -0.0042(5) 0.0058(5) -0.0033(6)
C(20) 0.0265(6) 0.0392(7) 0.0406(7) -0.0060(5) 0.0016(5) 0.0003(6)
C(21) 0.0337(6) 0.0373(7) 0.0478(8) -0.0002(5) -0.0002(6) 0.0049(6)
C(22) 0.0458(8) 0.0375(7) 0.0602(9) 0.0071(6) 0.0051(7) 0.0024(7)
C(23) 0.0549(9) 0.0430(8) 0.0552(9) 0.0072(7) 0.0119(7) -0.0056(7)
C(24) 0.0451(7) 0.0446(8) 0.0445(8) 0.0028(6) 0.0047(6) -0.0016(6)
C(25) 0.0273(6) 0.0331(6) 0.0424(7) -0.0043(5) 0.0023(5) 0.0015(5)
C(26) 0.0244(5) 0.0318(6) 0.0425(7) -0.0043(4) 0.0004(5) 0.0024(5)
C(27) 0.048(2) 0.0290(19) 0.071(3) 0.0041(14) 0.018(3) -0.005(3)
C(28) 0.082(3) 0.043(2) 0.103(4) 0.018(2) -0.015(3) 0.013(3)
C(29) 0.054(3) 0.047(3) 0.121(6) 0.005(2) 0.037(4) -0.016(4)
C(30) 0.063(4) 0.049(3) 0.097(5) -0.007(2) 0.008(3) -0.027(3)
C(31) 0.038(2) 0.037(2) 0.105(4) 0.0059(17) 0.017(3) -0.006(3)
C(32) 0.051(2) 0.060(3) 0.111(5) 0.014(2) -0.003(3) 0.043(3)
C(33) 0.047(3) 0.043(3) 0.151(7) -0.008(2) 0.015(4) -0.029(4)
C(34) 0.0305(17) 0.037(2) 0.080(4) -0.0024(14) 0.016(3) -0.001(3)

loop_
_atom_type_symbol
_atom_type_description
_atom_type_scat_dispersion_real
_atom_type_scat_dispersion_imag
_atom_type_scat_source
C C 0.003 0.002
;
International Tables for Crystallography
(1992, Vol. C, Tables 4.2.6.8 and 6.1.1.4)
;
H H 0.000 0.000
;
International Tables for Crystallography
(1992, Vol. C, Table 6.1.1.4)
;
N N 0.006 0.003
;
International Tables for Crystallography
(1992, Vol. C, Tables 4.2.6.8 and 6.1.1.4)
;

loop_
_geom_angle_atom_site_label_1
_geom_angle_atom_site_label_2
_geom_angle_atom_site_label_3
_geom_angle
_geom_angle_publ_flag
_geom_angle_site_symmetry_1
_geom_angle_site_symmetry_2
_geom_angle_site_symmetry_3
C(1) N(1) C(2) 109.89(9) yes . . .
C(1) N(1) C(12) 115.64(9) yes . . .
C(2) N(1) C(12) 114.61(9) yes . . .
C(3) N(2) C(10) 118.04(11) yes . . .
C(16) N(3) C(17) 110.75(11) yes . . .
C(16) N(3) C(27) 120.2(2) yes . . .
C(16) N(3) C(34) 110.4(2) yes . . .
C(17) N(3) C(27) 118.8(3) yes . . .
C(17) N(3) C(34) 109.5(2) yes . . .
C(27) N(3) C(34) 23.1(2) yes . . .
C(18) N(4) C(25) 117.50(11) yes . . .
N(1) C(1) C(1) 111.84(10) yes . . 7_656
N(1) C(2) C(3) 110.91(10) yes . . .
N(2) C(3) C(2) 117.22(12) yes . . .
N(2) C(3) C(4) 122.73(12) yes . . .
C(2) C(3) C(4) 120.04(11) yes . . .
C(3) C(4) C(5) 119.85(14) yes . . .
C(4) C(5) C(11) 119.63(15) yes . . .
C(7) C(6) C(11) 120.85(16) yes . . .
C(6) C(7) C(8) 120.54(15) yes . . .
C(7) C(8) C(9) 120.32(16) yes . . .
C(8) C(9) C(10) 120.40(14) yes . . .
N(2) C(10) C(9) 118.36(12) yes . . .
N(2) C(10) C(11) 122.31(11) yes . . .
C(9) C(10) C(11) 119.33(11) yes . . .
C(5) C(11) C(6) 124.04(15) yes . . .
C(5) C(11) C(10) 117.43(13) yes . . .
C(6) C(11) C(10) 118.53(14) yes . . .
N(1) C(12) C(13) 112.87(11) yes . . .
N(1) C(12) C(14) 108.29(11) yes . . .
N(1) C(12) C(15) 108.90(11) yes . . .
C(13) C(12) C(14) 109.49(12) yes . . .
C(13) C(12) C(15) 109.84(12) yes . . .
C(14) C(12) C(15) 107.28(12) yes . . .
N(3) C(16) C(16) 112.37(12) yes . . 3_766
N(3) C(17) C(18) 111.29(12) yes . . .
N(4) C(18) C(17) 117.16(12) yes . . .
N(4) C(18) C(19) 123.44(11) yes . . .
C(17) C(18) C(19) 119.38(12) yes . . .
C(18) C(19) C(20) 119.76(12) yes . . .
C(19) C(20) C(26) 119.02(12) yes . . .
C(22) C(21) C(26) 120.72(13) yes . . .
C(21) C(22) C(23) 120.04(13) yes . . .
C(22) C(23) C(24) 120.92(15) yes . . .
C(23) C(24) C(25) 120.20(13) yes . . .
N(4) C(25) C(24) 118.41(11) yes . . .
N(4) C(25) C(26) 122.57(11) yes . . .
C(24) C(25) C(26) 119.02(11) yes . . .
C(20) C(26) C(21) 123.23(12) yes . . .
C(20) C(26) C(25) 117.67(10) yes . . .
C(21) C(26) C(25) 119.09(12) yes . . .
N(3) C(27) C(28) 107.2(4) yes . . .
N(3) C(27) C(29) 110.3(5) yes . . .
N(3) C(27) C(30) 110.6(5) yes . . .
N(3) C(27) C(31) 112.6(5) yes . . .
N(3) C(27) C(33) 120.5(6) yes . . .
N(3) C(27) C(34) 79.7(9) yes . . .
C(28) C(27) C(29) 112.9(6) yes . . .
C(28) C(27) C(30) 109.2(6) yes . . .
C(28) C(27) C(31) 84.8(5) yes . . .
C(28) C(27) C(33) 80.4(6) yes . . .
C(28) C(27) C(34) 28.7(9) yes . . .
C(29) C(27) C(30) 106.7(5) yes . . .
C(29) C(27) C(31) 29.6(4) yes . . .
C(29) C(27) C(33) 120.6(7) yes . . .
C(29) C(27) C(34) 116.9(11) yes . . .
C(30) C(27) C(31) 127.6(6) yes . . .
C(30) C(27) C(33) 28.8(5) yes . . .
C(30) C(27) C(34) 128.3(11) yes . . .
C(31) C(27) C(33) 126.9(7) yes . . .
C(31) C(27) C(34) 87.8(10) yes . . .
C(33) C(27) C(34) 101.3(11) yes . . .
C(27) C(28) C(32) 126.6(8) yes . . .
C(27) C(28) C(33) 44.1(4) yes . . .
C(27) C(28) C(34) 16.3(4) yes . . .
C(32) C(28) C(33) 146.7(9) yes . . .
C(32) C(28) C(34) 110.3(9) yes . . .
C(33) C(28) C(34) 56.8(5) yes . . .
C(27) C(29) C(31) 70.4(8) yes . . .
C(27) C(30) C(33) 55.7(8) yes . . .
C(27) C(31) C(29) 80.0(7) yes . . .
C(27) C(31) C(34) 22.9(3) yes . . .
C(29) C(31) C(34) 102.6(8) yes . . .
C(28) C(32) C(34) 39.6(6) yes . . .
C(27) C(33) C(28) 55.5(4) yes . . .
C(27) C(33) C(30) 95.5(10) yes . . .
C(27) C(33) C(34) 22.9(3) yes . . .
C(28) C(33) C(30) 151.0(10) yes . . .
C(28) C(33) C(34) 34.6(3) yes . . .
C(30) C(33) C(34) 117.1(10) yes . . .
N(3) C(34) C(27) 77.2(9) yes . . .
N(3) C(34) C(28) 144.9(7) yes . . .
N(3) C(34) C(31) 106.5(5) yes . . .
N(3) C(34) C(32) 117.2(5) yes . . .
N(3) C(34) C(33) 105.7(4) yes . . .
C(27) C(34) C(28) 135.0(13) yes . . .
C(27) C(34) C(31) 69.2(9) yes . . .
C(27) C(34) C(32) 165.0(12) yes . . .
C(27) C(34) C(33) 55.8(9) yes . . .
C(28) C(34) C(31) 99.9(7) yes . . .
C(28) C(34) C(32) 30.1(5) yes . . .
C(28) C(34) C(33) 88.6(7) yes . . .
C(31) C(34) C(32) 108.0(5) yes . . .
C(31) C(34) C(33) 105.6(5) yes . . .
C(32) C(34) C(33) 113.0(6) yes . . .
N(1) C(1) H(1) 110.9(7) no . . .
N(1) C(1) H(2) 110.6(8) no . . .
C(1) C(1) H(1) 108.6(7) no 7_656 . .
C(1) C(1) H(2) 108.5(7) no 7_656 . .
H(1) C(1) H(2) 106.2(10) no . . .
N(1) C(2) H(3) 112.1(8) no . . .
N(1) C(2) H(4) 109.0(7) no . . .
C(3) C(2) H(3) 108.9(8) no . . .
C(3) C(2) H(4) 106.5(8) no . . .
H(3) C(2) H(4) 109.3(11) no . . .
C(3) C(4) H(5) 118.3(9) no . . .
C(5) C(4) H(5) 121.8(9) no . . .
C(4) C(5) H(6) 122.5(9) no . . .
C(11) C(5) H(6) 117.9(9) no . . .
C(7) C(6) H(7) 122.4(10) no . . .
C(11) C(6) H(7) 116.8(10) no . . .
C(6) C(7) H(8) 119.8(10) no . . .
C(8) C(7) H(8) 119.6(11) no . . .
C(7) C(8) H(9) 121.2(10) no . . .
C(9) C(8) H(9) 118.5(10) no . . .
C(8) C(9) H(10) 121.6(8) no . . .
C(10) C(9) H(10) 118.0(8) no . . .
C(12) C(13) H(11) 110.4(9) no . . .
C(12) C(13) H(12) 109.5(9) no . . .
C(12) C(13) H(13) 111.0(9) no . . .
H(11) C(13) H(12) 108.6(13) no . . .
H(11) C(13) H(13) 109.9(13) no . . .
H(12) C(13) H(13) 107.3(12) no . . .
C(12) C(14) H(14) 113.0(9) no . . .
C(12) C(14) H(15) 112.2(10) no . . .
C(12) C(14) H(16) 109.5(9) no . . .
H(14) C(14) H(15) 110.7(14) no . . .
H(14) C(14) H(16) 103.3(14) no . . .
H(15) C(14) H(16) 107.6(13) no . . .
C(12) C(15) H(17) 110.4(10) no . . .
C(12) C(15) H(18) 107.2(10) no . . .
C(12) C(15) H(19) 113.3(9) no . . .
H(17) C(15) H(18) 108.3(13) no . . .
H(17) C(15) H(19) 109.2(14) no . . .
H(18) C(15) H(19) 108.3(13) no . . .
N(3) C(16) H(20) 108.6(8) no . . .
N(3) C(16) H(21) 110.9(9) no . . .
C(16) C(16) H(20) 109.3(8) no 3_766 . .
C(16) C(16) H(21) 111.6(9) no 3_766 . .
H(20) C(16) H(21) 103.6(12) no . . .
N(3) C(17) H(22) 112.6(8) no . . .
N(3) C(17) H(23) 110.4(8) no . . .
C(18) C(17) H(22) 108.2(8) no . . .
C(18) C(17) H(23) 107.6(8) no . . .
H(22) C(17) H(23) 106.5(12) no . . .
C(18) C(19) H(24) 119.6(8) no . . .
C(20) C(19) H(24) 120.6(8) no . . .
C(19) C(20) H(25) 121.6(8) no . . .
C(26) C(20) H(25) 119.3(8) no . . .
C(22) C(21) H(26) 121.2(9) no . . .
C(26) C(21) H(26) 118.1(9) no . . .
C(21) C(22) H(27) 120.1(9) no . . .
C(23) C(22) H(27) 119.8(9) no . . .
C(22) C(23) H(28) 118.7(9) no . . .
C(24) C(23) H(28) 120.4(9) no . . .
C(23) C(24) H(29) 122.2(8) no . . .
C(25) C(24) H(29) 117.6(8) no . . .
C(27) C(28) H(40) 120(2) no . . .
C(27) C(28) H(42) 160(2) no . . .
C(32) C(28) H(40) 112(2) no . . .
C(32) C(28) H(42) 47(2) no . . .
C(33) C(28) H(40) 93(2) no . . .
C(33) C(28) H(42) 154(2) no . . .
C(34) C(28) H(40) 135(2) no . . .
C(34) C(28) H(42) 149(2) no . . .
H(40) C(28) H(42) 65(3) no . . .
C(27) C(29) H(34) 107(2) no . . .
C(27) C(29) H(39) 116(2) no . . .
C(27) C(29) H(43) 119(4) no . . .
C(31) C(29) H(34) 81(2) no . . .
C(31) C(29) H(39) 161(2) no . . .
C(31) C(29) H(43) 64(4) no . . .
H(34) C(29) H(39) 112(3) no . . .
H(34) C(29) H(43) 104(4) no . . .
H(39) C(29) H(43) 99(4) no . . .
C(27) C(30) H(30) 91.9(14) no . . .
C(27) C(30) H(31) 108(2) no . . .
C(27) C(30) H(32) 116(2) no . . .
C(27) C(30) H(41) 104(2) no . . .
C(33) C(30) H(30) 47.0(17) no . . .
C(33) C(30) H(31) 158(2) no . . .
C(33) C(30) H(32) 89(2) no . . .
C(33) C(30) H(41) 84(2) no . . .
H(30) C(30) H(31) 128(2) no . . .
H(30) C(30) H(32) 43(3) no . . .
H(30) C(30) H(41) 104(2) no . . .
H(31) C(30) H(32) 86(3) no . . .
H(31) C(30) H(41) 116(3) no . . .
H(32) C(30) H(41) 126(3) no . . .
C(27) C(31) H(34) 102.0(19) no . . .
C(27) C(31) H(35) 114(2) no . . .
C(27) C(31) H(36) 124(2) no . . .
C(27) C(31) H(43) 122(3) no . . .
C(29) C(31) H(34) 58(2) no . . .
C(29) C(31) H(35) 114(2) no . . .
C(29) C(31) H(36) 118(2) no . . .
C(29) C(31) H(43) 57(4) no . . .
C(34) C(31) H(34) 118(2) no . . .
C(34) C(31) H(35) 107(2) no . . .
C(34) C(31) H(36) 109(2) no . . .
C(34) C(31) H(43) 133(3) no . . .
H(34) C(31) H(35) 56(2) no . . .
H(34) C(31) H(36) 133(2) no . . .
H(34) C(31) H(43) 88(4) no . . .
H(35) C(31) H(36) 106(2) no . . .
H(35) C(31) H(43) 119(4) no . . .
H(36) C(31) H(43) 62(4) no . . .
C(28) C(32) H(37) 94.6(19) no . . .
C(28) C(32) H(38) 123(3) no . . .
C(28) C(32) H(42) 79(3) no . . .
C(34) C(32) H(37) 99.9(18) no . . .
C(34) C(32) H(38) 104(2) no . . .
C(34) C(32) H(42) 115(3) no . . .
H(37) C(32) H(38) 142(3) no . . .
H(37) C(32) H(42) 106(3) no . . .
H(38) C(32) H(42) 91(4) no . . .
C(27) C(33) H(30) 132(2) no . . .
C(27) C(33) H(32) 118(2) no . . .
C(27) C(33) H(33) 114(2) no . . .
C(27) C(33) H(41) 110(2) no . . .
C(28) C(33) H(30) 104(2) no . . .
C(28) C(33) H(32) 141(2) no . . .
C(28) C(33) H(33) 84(2) no . . .
C(28) C(33) H(41) 127.8(17) no . . .
C(30) C(33) H(30) 97(2) no . . .
C(30) C(33) H(32) 50(2) no . . .
C(30) C(33) H(33) 110(3) no . . .
C(30) C(33) H(41) 56(2) no . . .
C(34) C(33) H(30) 117(2) no . . .
C(34) C(33) H(32) 125(2) no . . .
C(34) C(33) H(33) 110(2) no . . .
C(34) C(33) H(41) 127.4(19) no . . .
H(30) C(33) H(32) 48(2) no . . .
H(30) C(33) H(33) 104(3) no . . .
H(30) C(33) H(41) 115(2) no . . .
H(32) C(33) H(33) 125(3) no . . .
H(32) C(33) H(41) 91(2) no . . .
H(33) C(33) H(41) 54(3) no . . .
C(30) H(30) C(33) 36.1(13) no . . .
C(30) H(32) C(33) 41.5(19) no . . .
C(29) H(34) C(31) 41.4(17) no . . .
C(30) H(41) C(33) 39.2(15) no . . .
C(28) H(42) C(32) 54(2) no . . .
C(29) H(43) C(31) 59(3) no . . .

loop_
_geom_bond_atom_site_label_1
_geom_bond_atom_site_label_2
_geom_bond_distance
_geom_bond_publ_flag
_geom_bond_site_symmetry_1
_geom_bond_site_symmetry_2
N(1) C(1) 1.4750(17) yes . .
N(1) C(2) 1.4682(15) yes . .
N(1) C(12) 1.4874(16) yes . .
N(2) C(3) 1.3191(16) yes . .
N(2) C(10) 1.3769(15) yes . .
N(3) C(16) 1.4647(17) yes . .
N(3) C(17) 1.460(2) yes . .
N(3) C(27) 1.502(7) yes . .
N(3) C(34) 1.516(7) yes . .
N(4) C(18) 1.3194(18) yes . .
N(4) C(25) 1.3783(15) yes . .
C(1) C(1) 1.5274(17) yes . 7_656
C(2) C(3) 1.5114(18) yes . .
C(3) C(4) 1.415(2) yes . .
C(4) C(5) 1.352(2) yes . .
C(5) C(11) 1.410(2) yes . .
C(6) C(7) 1.352(2) yes . .
C(6) C(11) 1.418(2) yes . .
C(7) C(8) 1.404(2) yes . .
C(8) C(9) 1.369(2) yes . .
C(9) C(10) 1.4059(19) yes . .
C(10) C(11) 1.415(2) yes . .
C(12) C(13) 1.529(2) yes . .
C(12) C(14) 1.5306(18) yes . .
C(12) C(15) 1.530(2) yes . .
C(16) C(16) 1.505(2) yes . 3_766
C(17) C(18) 1.5162(18) yes . .
C(18) C(19) 1.4110(19) yes . .
C(19) C(20) 1.3637(17) yes . .
C(20) C(26) 1.4139(19) yes . .
C(21) C(22) 1.360(2) yes . .
C(21) C(26) 1.4164(18) yes . .
C(22) C(23) 1.406(2) yes . .
C(23) C(24) 1.368(2) yes . .
C(24) C(25) 1.411(2) yes . .
C(25) C(26) 1.4161(18) yes . .
C(27) C(28) 1.522(9) yes . .
C(27) C(29) 1.516(11) yes . .
C(27) C(30) 1.548(10) yes . .
C(27) C(31) 1.450(10) yes . .
C(27) C(33) 1.285(10) yes . .
C(27) C(34) 0.604(7) yes . .
C(28) C(32) 0.811(11) yes . .
C(28) C(33) 1.820(11) yes . .
C(28) C(34) 1.034(9) yes . .
C(29) C(31) 0.761(11) yes . .
C(30) C(33) 0.749(12) yes . .
C(31) C(34) 1.549(9) yes . .
C(32) C(34) 1.520(9) yes . .
C(33) C(34) 1.523(10) yes . .
C(1) H(1) 1.002(13) no . .
C(1) H(2) 1.014(12) no . .
C(2) H(3) 1.043(15) no . .
C(2) H(4) 0.989(15) no . .
C(4) H(5) 0.971(15) no . .
C(5) H(6) 0.995(16) no . .
C(6) H(7) 0.985(18) no . .
C(7) H(8) 0.943(19) no . .
C(8) H(9) 1.006(17) no . .
C(9) H(10) 0.960(15) no . .
C(13) H(11) 1.056(19) no . .
C(13) H(12) 0.993(16) no . .
C(13) H(13) 1.007(16) no . .
C(14) H(14) 1.053(19) no . .
C(14) H(15) 0.977(17) no . .
C(14) H(16) 1.005(16) no . .
C(15) H(17) 1.020(18) no . .
C(15) H(18) 1.019(17) no . .
C(15) H(19) 1.013(17) no . .
C(16) H(20) 1.026(16) no . .
C(16) H(21) 0.988(15) no . .
C(17) H(22) 1.009(16) no . .
C(17) H(23) 1.022(14) no . .
C(19) H(24) 0.991(15) no . .
C(20) H(25) 0.987(14) no . .
C(21) H(26) 0.975(15) no . .
C(22) H(27) 1.021(16) no . .
C(23) H(28) 1.016(19) no . .
C(24) H(29) 1.005(15) no . .
C(28) H(40) 0.90(4) no . .
C(28) H(42) 0.98(3) no . .
C(29) H(34) 0.97(4) no . .
C(29) H(39) 0.85(3) no . .
C(29) H(43) 0.75(5) no . .
C(30) H(30) 1.26(3) no . .
C(30) H(31) 0.90(3) no . .
C(30) H(32) 0.86(4) no . .
C(30) H(41) 0.99(4) no . .
C(31) H(34) 1.14(4) no . .
C(31) H(35) 1.01(3) no . .
C(31) H(36) 0.95(3) no . .
C(31) H(43) 0.79(5) no . .
C(32) H(37) 0.99(3) no . .
C(32) H(38) 0.88(4) no . .
C(32) H(42) 0.73(4) no . .
C(33) H(30) 0.93(3) no . .
C(33) H(32) 1.13(4) no . .
C(33) H(33) 0.91(4) no . .
C(33) H(41) 1.18(4) no . .

loop_
_geom_contact_atom_site_label_1
_geom_contact_atom_site_label_2
_geom_contact_distance
_geom_contact_publ_flag
_geom_contact_site_symmetry_1
_geom_contact_site_symmetry_2
N(2) C(17) 3.3880(19) ? . .
N(4) C(2) 3.5594(15) ? . .
N(4) C(20) 3.5286(18) ? . 4_565
C(2) N(4) 3.5594(15) ? . .
C(6) C(22) 3.561(2) ? . 1_545
C(6) C(23) 3.541(2) ? . 1_545
C(7) C(30) 3.514(8) ? . 4_555
C(9) C(21) 3.546(2) ? . 4_565
C(17) N(2) 3.3880(19) ? . .
C(20) N(4) 3.5286(18) ? . 4_564
C(21) C(9) 3.546(2) ? . 4_564
C(22) C(6) 3.561(2) ? . 1_565
C(23) C(6) 3.541(2) ? . 1_565
C(28) C(32) 3.553(11) ? . 2_756
C(30) C(7) 3.514(8) ? . 4_554
C(32) C(28) 3.553(11) ? . 2_756
C(32) C(32) 2.782(11) ? . 2_756
N(2) H(22) 3.299(15) ? . .
N(2) H(23) 2.747(15) ? . .
N(2) H(25) 2.800(14) ? . 4_565
N(2) H(26) 2.736(16) ? . 4_565
N(4) H(3) 3.139(14) ? . .
N(4) H(4) 3.195(13) ? . .
N(4) H(24) 3.028(14) ? . 4_565
N(4) H(25) 2.824(15) ? . 4_565
C(1) H(18) 3.133(17) ? . 4_565
C(3) H(23) 3.075(14) ? . .
C(4) H(16) 3.584(16) ? . 6_645
C(4) H(23) 3.517(14) ? . .
C(4) H(28) 3.190(18) ? . 4_564
C(4) H(29) 3.521(16) ? . 4_564
C(5) H(16) 3.324(16) ? . 6_645
C(5) H(27) 3.511(16) ? . 1_545
C(5) H(30) 3.39(3) ? . .
C(5) H(32) 3.41(4) ? . .
C(6) H(9) 3.319(19) ? . 4_554
C(6) H(30) 3.26(3) ? . .
C(6) H(34) 3.50(3) ? . 3_756
C(6) H(35) 3.23(3) ? . 3_756
C(7) H(31) 3.39(3) ? . 4_555
C(7) H(32) 3.42(4) ? . 4_555
C(7) H(34) 2.98(4) ? . 3_756
C(7) H(35) 3.10(3) ? . 3_756
C(7) H(41) 3.22(3) ? . 4_555
C(8) H(6) 3.128(18) ? . 4_555
C(8) H(7) 3.331(18) ? . 4_555
C(8) H(32) 3.52(3) ? . 4_555
C(8) H(37) 3.11(3) ? . .
C(8) H(40) 3.55(3) ? . 2_756
C(8) H(41) 3.27(3) ? . 4_555
C(8) H(42) 3.27(4) ? . 2_756
C(9) H(6) 3.362(17) ? . 4_555
C(9) H(7) 3.427(18) ? . 4_555
C(9) H(22) 3.489(15) ? . .
C(9) H(23) 3.400(15) ? . .
C(9) H(25) 3.505(14) ? . 4_565
C(9) H(26) 3.066(15) ? . 4_565
C(9) H(37) 3.03(3) ? . .
C(9) H(38) 3.59(4) ? . 2_756
C(9) H(42) 3.57(3) ? . 2_756
C(10) H(22) 3.496(15) ? . .
C(10) H(23) 2.843(15) ? . .
C(10) H(26) 3.201(16) ? . 4_565
C(10) H(30) 3.31(3) ? . .
C(10) H(37) 3.50(3) ? . .
C(11) H(23) 3.329(15) ? . .
C(11) H(30) 3.00(3) ? . .
C(11) H(32) 3.37(4) ? . .
C(13) H(17) 3.360(17) ? . 4_565
C(13) H(18) 3.399(17) ? . 4_565
C(13) H(27) 3.272(17) ? . 7_666
C(13) H(28) 3.559(18) ? . 7_666
C(14) H(6) 3.514(16) ? . 6_655
C(14) H(26) 3.175(14) ? . 6_645
C(14) H(27) 3.240(15) ? . 6_645
C(15) H(2) 3.494(13) ? . 4_564
C(15) H(3) 3.413(15) ? . 4_564
C(15) H(11) 3.205(17) ? . 4_564
C(15) H(13) 3.551(15) ? . 4_564
C(18) H(3) 3.589(15) ? . .
C(18) H(4) 3.107(14) ? . .
C(19) H(4) 3.060(15) ? . .
C(19) H(29) 3.000(14) ? . 4_564
C(20) H(4) 3.046(15) ? . .
C(20) H(10) 3.061(15) ? . 4_564
C(20) H(19) 2.910(17) ? . .
C(20) H(22) 3.584(16) ? . 4_564
C(20) H(29) 3.282(15) ? . 4_564
C(21) H(7) 3.261(18) ? . 1_565
C(21) H(10) 2.864(15) ? . 4_564
C(21) H(13) 3.094(17) ? . .
C(21) H(15) 3.108(16) ? . 6_655
C(21) H(19) 3.103(16) ? . .
C(22) H(6) 3.557(17) ? . 1_565
C(22) H(7) 2.983(18) ? . 1_565
C(22) H(11) 3.460(18) ? . 7_666
C(22) H(12) 3.576(16) ? . .
C(22) H(13) 3.008(16) ? . .
C(22) H(15) 3.165(16) ? . 6_655
C(23) H(5) 3.235(17) ? . 4_565
C(23) H(7) 3.197(19) ? . 1_565
C(23) H(12) 3.481(16) ? . 7_666
C(23) H(13) 3.083(15) ? . .
C(23) H(17) 3.359(19) ? . 4_565
C(24) H(3) 3.523(15) ? . .
C(24) H(5) 3.547(17) ? . 4_565
C(24) H(13) 3.231(15) ? . .
C(24) H(17) 3.348(19) ? . 4_565
C(24) H(24) 3.391(13) ? . 4_565
C(25) H(3) 3.170(15) ? . .
C(25) H(4) 3.154(14) ? . .
C(25) H(13) 3.313(17) ? . .
C(26) H(4) 3.085(14) ? . .
C(26) H(10) 3.073(15) ? . 4_564
C(26) H(13) 3.257(17) ? . .
C(26) H(19) 2.962(16) ? . .
C(28) H(9) 3.451(18) ? . 2_756
C(28) H(37) 3.47(3) ? . 2_756
C(28) H(38) 3.39(4) ? . 2_756
C(28) H(42) 3.51(4) ? . 2_756
C(29) H(8) 3.09(2) ? . 3_756
C(29) H(31) 2.97(3) ? . 2_755
C(29) H(39) 3.13(3) ? . 2_755
C(29) H(41) 3.52(3) ? . 2_755
C(30) H(8) 2.794(19) ? . 4_554
C(30) H(9) 3.138(18) ? . 4_554
C(30) H(34) 3.23(4) ? . 2_755
C(30) H(39) 3.15(3) ? . 2_755
C(31) H(8) 3.19(2) ? . 3_756
C(31) H(31) 3.58(3) ? . 2_755
C(32) H(9) 3.452(18) ? . 2_756
C(32) H(37) 2.75(3) ? . 2_756
C(32) H(38) 2.60(4) ? . 2_756
C(32) H(42) 2.81(4) ? . 2_756
C(33) H(8) 3.369(19) ? . 4_554
C(33) H(9) 3.207(18) ? . 4_554
H(1) H(18) 2.72(2) ? . 4_565
H(2) C(15) 3.494(13) ? . 4_565
H(2) H(18) 2.67(2) ? . 4_565
H(2) H(19) 3.45(2) ? . 4_565
H(2) H(26) 3.155(19) ? . 4_565
H(3) N(4) 3.139(14) ? . .
H(3) C(15) 3.413(15) ? . 4_565
H(3) C(18) 3.589(15) ? . .
H(3) C(24) 3.523(15) ? . .
H(3) C(25) 3.170(15) ? . .
H(3) H(17) 3.40(2) ? . 4_565
H(3) H(18) 3.10(2) ? . 4_565
H(3) H(19) 3.12(2) ? . 4_565
H(3) H(25) 2.983(19) ? . 4_565
H(3) H(26) 3.53(2) ? . 4_565
H(4) N(4) 3.195(13) ? . .
H(4) C(18) 3.107(14) ? . .
H(4) C(19) 3.060(15) ? . .
H(4) C(20) 3.046(15) ? . .
H(4) C(25) 3.154(14) ? . .
H(4) C(26) 3.085(14) ? . .
H(4) H(25) 3.56(2) ? . .
H(4) H(29) 3.26(2) ? . 4_564
H(5) C(23) 3.235(17) ? . 4_564
H(5) C(24) 3.547(17) ? . 4_564
H(5) H(12) 3.60(2) ? . 6_645
H(5) H(16) 3.19(2) ? . 6_645
H(5) H(28) 2.40(2) ? . 4_564
H(5) H(29) 3.11(2) ? . 4_564
H(6) C(8) 3.128(18) ? . 4_554
H(6) C(9) 3.362(17) ? . 4_554
H(6) C(14) 3.514(16) ? . 6_645
H(6) C(22) 3.557(17) ? . 1_545
H(6) H(9) 3.17(2) ? . 4_554
H(6) H(10) 3.57(2) ? . 4_554
H(6) H(16) 2.64(2) ? . 6_645
H(6) H(27) 3.07(2) ? . 1_545
H(6) H(28) 3.43(2) ? . 4_564
H(7) C(8) 3.331(18) ? . 4_554
H(7) C(9) 3.427(18) ? . 4_554
H(7) C(21) 3.261(18) ? . 1_545
H(7) C(22) 2.983(18) ? . 1_545
H(7) C(23) 3.197(19) ? . 1_545
H(7) H(9) 2.80(2) ? . 4_554
H(7) H(10) 3.05(2) ? . 4_554
H(7) H(27) 3.21(2) ? . 1_545
H(7) H(28) 3.55(2) ? . 1_545
H(7) H(34) 3.27(4) ? . 3_756
H(7) H(35) 2.79(4) ? . 3_756
H(8) C(29) 3.09(2) ? . 3_756
H(8) C(30) 2.794(19) ? . 4_555
H(8) C(31) 3.19(2) ? . 3_756
H(8) C(33) 3.369(19) ? . 4_555
H(8) H(30) 3.38(3) ? . 4_555
H(8) H(31) 2.55(3) ? . 4_555
H(8) H(32) 2.81(4) ? . 4_555
H(8) H(33) 3.37(4) ? . 4_555
H(8) H(34) 2.18(4) ? . 3_756
H(8) H(35) 2.52(4) ? . 3_756
H(8) H(39) 3.32(3) ? . 3_756
H(8) H(41) 3.56(4) ? . 3_756
H(8) H(41) 2.57(3) ? . 4_555
H(8) H(43) 3.25(5) ? . 3_756
H(9) C(6) 3.319(19) ? . 4_555
H(9) C(28) 3.451(18) ? . 2_756
H(9) C(30) 3.138(18) ? . 4_555
H(9) C(32) 3.452(18) ? . 2_756
H(9) C(33) 3.207(18) ? . 4_555
H(9) H(6) 3.17(2) ? . 4_555
H(9) H(7) 2.80(2) ? . 4_555
H(9) H(30) 2.93(3) ? . 4_555
H(9) H(31) 3.55(3) ? . 4_555
H(9) H(32) 3.00(4) ? . 4_555
H(9) H(33) 2.80(4) ? . 4_555
H(9) H(35) 3.27(4) ? . 2_756
H(9) H(37) 3.37(3) ? . .
H(9) H(38) 3.41(4) ? . 2_756
H(9) H(40) 2.77(4) ? . 2_756
H(9) H(41) 2.68(4) ? . 4_555
H(9) H(42) 2.74(4) ? . 2_756
H(10) C(20) 3.061(15) ? . 4_565
H(10) C(21) 2.864(15) ? . 4_565
H(10) C(26) 3.073(15) ? . 4_565
H(10) H(6) 3.57(2) ? . 4_555
H(10) H(7) 3.05(2) ? . 4_555
H(10) H(22) 3.27(2) ? . .
H(10) H(23) 3.60(2) ? . .
H(10) H(25) 2.79(2) ? . 4_565
H(10) H(26) 2.56(2) ? . 4_565
H(10) H(35) 3.46(3) ? . 2_756
H(10) H(36) 3.48(3) ? . 2_756
H(10) H(37) 3.23(3) ? . .
H(10) H(38) 3.18(4) ? . 2_756
H(10) H(42) 3.34(4) ? . 2_756
H(11) C(15) 3.205(17) ? . 4_565
H(11) C(22) 3.460(18) ? . 7_666
H(11) H(16) 3.56(2) ? . 4_565
H(11) H(17) 2.85(2) ? . 4_565
H(11) H(18) 2.63(2) ? . 4_565
H(11) H(27) 2.56(2) ? . 7_666
H(11) H(28) 3.47(2) ? . 7_666
H(12) C(22) 3.576(16) ? . .
H(12) C(23) 3.481(16) ? . 7_666
H(12) H(5) 3.60(2) ? . 6_655
H(12) H(27) 3.06(2) ? . 7_666
H(12) H(28) 2.80(2) ? . 7_666
H(13) C(15) 3.551(15) ? . 4_565
H(13) C(21) 3.094(17) ? . .
H(13) C(22) 3.008(16) ? . .
H(13) C(23) 3.083(15) ? . .
H(13) C(24) 3.231(15) ? . .
H(13) C(25) 3.313(17) ? . .
H(13) C(26) 3.257(17) ? . .
H(13) H(17) 2.94(2) ? . 4_565
H(13) H(18) 3.32(2) ? . 4_565
H(13) H(27) 3.52(2) ? . .
H(14) H(26) 3.18(2) ? . 6_645
H(15) C(21) 3.108(16) ? . 6_645
H(15) C(22) 3.165(16) ? . 6_645
H(15) H(26) 2.49(2) ? . 6_645
H(15) H(27) 2.57(2) ? . 6_645
H(16) C(4) 3.584(16) ? . 6_655
H(16) C(5) 3.324(16) ? . 6_655
H(16) H(5) 3.19(2) ? . 6_655
H(16) H(6) 2.64(2) ? . 6_655
H(16) H(11) 3.56(2) ? . 4_564
H(16) H(26) 3.38(2) ? . 6_645
H(16) H(27) 3.00(2) ? . 6_645
H(16) H(28) 3.25(2) ? . 7_666
H(17) C(13) 3.360(17) ? . 4_564
H(17) C(23) 3.359(19) ? . 4_564
H(17) C(24) 3.348(19) ? . 4_564
H(17) H(3) 3.40(2) ? . 4_564
H(17) H(11) 2.85(2) ? . 4_564
H(17) H(13) 2.94(2) ? . 4_564
H(17) H(28) 3.18(2) ? . 4_564
H(17) H(29) 3.18(2) ? . 4_564
H(18) C(1) 3.133(17) ? . 4_564
H(18) C(13) 3.399(17) ? . 4_564
H(18) H(1) 2.72(2) ? . 4_564
H(18) H(2) 2.67(2) ? . 4_564
H(18) H(3) 3.10(2) ? . 4_564
H(18) H(11) 2.63(2) ? . 4_564
H(18) H(13) 3.32(2) ? . 4_564
H(19) C(20) 2.910(17) ? . .
H(19) C(21) 3.103(16) ? . .
H(19) C(26) 2.962(16) ? . .
H(19) H(2) 3.45(2) ? . 4_564
H(19) H(3) 3.12(2) ? . 4_564
H(19) H(25) 2.88(2) ? . .
H(19) H(26) 3.07(2) ? . .
H(19) H(29) 3.28(2) ? . 4_564
H(22) N(2) 3.299(15) ? . .
H(22) C(9) 3.489(15) ? . .
H(22) C(10) 3.496(15) ? . .
H(22) C(20) 3.584(16) ? . 4_565
H(22) H(10) 3.27(2) ? . .
H(22) H(24) 3.48(2) ? . 4_565
H(22) H(25) 2.99(2) ? . 4_565
H(22) H(38) 3.15(4) ? . 2_756
H(23) N(2) 2.747(15) ? . .
H(23) C(3) 3.075(14) ? . .
H(23) C(4) 3.517(14) ? . .
H(23) C(9) 3.400(15) ? . .
H(23) C(10) 2.843(15) ? . .
H(23) C(11) 3.329(15) ? . .
H(23) H(10) 3.60(2) ? . .
H(24) N(4) 3.028(14) ? . 4_564
H(24) C(24) 3.391(13) ? . 4_564
H(24) H(22) 3.48(2) ? . 4_564
H(24) H(29) 2.56(2) ? . 4_564
H(24) H(39) 3.55(3) ? . 2_755
H(25) N(2) 2.800(14) ? . 4_564
H(25) N(4) 2.824(15) ? . 4_564
H(25) C(9) 3.505(14) ? . 4_564
H(25) H(3) 2.983(19) ? . 4_564
H(25) H(4) 3.56(2) ? . .
H(25) H(10) 2.79(2) ? . 4_564
H(25) H(19) 2.88(2) ? . .
H(25) H(22) 2.99(2) ? . 4_564
H(25) H(29) 3.10(2) ? . 4_564
H(26) N(2) 2.736(16) ? . 4_564
H(26) C(9) 3.066(15) ? . 4_564
H(26) C(10) 3.201(16) ? . 4_564
H(26) C(14) 3.175(14) ? . 6_655
H(26) H(2) 3.155(19) ? . 4_564
H(26) H(3) 3.53(2) ? . 4_564
H(26) H(10) 2.56(2) ? . 4_564
H(26) H(14) 3.18(2) ? . 6_655
H(26) H(15) 2.49(2) ? . 6_655
H(26) H(16) 3.38(2) ? . 6_655
H(26) H(19) 3.07(2) ? . .
H(27) C(5) 3.511(16) ? . 1_565
H(27) C(13) 3.272(17) ? . 7_666
H(27) C(14) 3.240(15) ? . 6_655
H(27) H(6) 3.07(2) ? . 1_565
H(27) H(7) 3.21(2) ? . 1_565
H(27) H(11) 2.56(2) ? . 7_666
H(27) H(12) 3.06(2) ? . 7_666
H(27) H(13) 3.52(2) ? . .
H(27) H(15) 2.57(2) ? . 6_655
H(27) H(16) 3.00(2) ? . 6_655
H(28) C(4) 3.190(18) ? . 4_565
H(28) C(13) 3.559(18) ? . 7_666
H(28) H(5) 2.40(2) ? . 4_565
H(28) H(6) 3.43(2) ? . 4_565
H(28) H(7) 3.55(2) ? . 1_565
H(28) H(11) 3.47(2) ? . 7_666
H(28) H(12) 2.80(2) ? . 7_666
H(28) H(16) 3.25(2) ? . 7_666
H(28) H(17) 3.18(2) ? . 4_565
H(29) C(4) 3.521(16) ? . 4_565
H(29) C(19) 3.000(14) ? . 4_565
H(29) C(20) 3.282(15) ? . 4_565
H(29) H(4) 3.26(2) ? . 4_565
H(29) H(5) 3.11(2) ? . 4_565
H(29) H(17) 3.18(2) ? . 4_565
H(29) H(19) 3.28(2) ? . 4_565
H(29) H(24) 2.56(2) ? . 4_565
H(29) H(25) 3.10(2) ? . 4_565
H(29) H(31) 3.46(3) ? . 4_565
H(30) C(5) 3.39(3) ? . .
H(30) C(6) 3.26(3) ? . .
H(30) C(10) 3.31(3) ? . .
H(30) C(11) 3.00(3) ? . .
H(30) H(8) 3.38(3) ? . 4_554
H(30) H(9) 2.93(3) ? . 4_554
H(31) C(7) 3.39(3) ? . 4_554
H(31) C(29) 2.97(3) ? . 2_755
H(31) C(31) 3.58(3) ? . 2_755
H(31) H(8) 2.55(3) ? . 4_554
H(31) H(9) 3.55(3) ? . 4_554
H(31) H(29) 3.46(3) ? . 4_564
H(31) H(34) 2.69(5) ? . 2_755
H(31) H(39) 2.50(4) ? . 2_755
H(31) H(43) 3.22(7) ? . 2_755
H(32) C(5) 3.41(4) ? . .
H(32) C(7) 3.42(4) ? . 4_554
H(32) C(8) 3.52(4) ? . 4_554
H(32) C(11) 3.37(4) ? . .
H(32) H(8) 2.81(4) ? . 4_554
H(32) H(9) 3.00(4) ? . 4_554
H(33) H(8) 3.37(4) ? . 4_554
H(33) H(9) 2.80(4) ? . 4_554
H(33) H(40) 3.21(6) ? . 3_756
H(34) C(6) 3.50(3) ? . 3_756
H(34) C(7) 2.98(4) ? . 3_756
H(34) C(30) 3.23(4) ? . 2_755
H(34) H(7) 3.27(4) ? . 3_756
H(34) H(8) 2.18(4) ? . 3_756
H(34) H(31) 2.69(5) ? . 2_755
H(34) H(39) 3.43(4) ? . 2_755
H(34) H(41) 3.02(5) ? . 2_755
H(35) C(6) 3.23(3) ? . 3_756
H(35) C(7) 3.10(4) ? . 3_756
H(35) H(7) 2.79(4) ? . 3_756
H(35) H(8) 2.52(4) ? . 3_756
H(35) H(9) 3.27(4) ? . 2_756
H(35) H(10) 3.46(3) ? . 2_756
H(36) H(10) 3.48(3) ? . 2_756
H(37) C(8) 3.11(3) ? . .
H(37) C(9) 3.03(3) ? . .
H(37) C(10) 3.50(3) ? . .
H(37) C(28) 3.47(3) ? . 2_756
H(37) C(32) 2.75(3) ? . 2_756
H(37) H(9) 3.37(3) ? . .
H(37) H(10) 3.23(3) ? . .
H(37) H(37) 3.01(4) ? . 2_756
H(37) H(38) 2.42(5) ? . 2_756
H(37) H(40) 3.54(5) ? . 2_756
H(37) H(42) 2.58(4) ? . 2_756
H(38) C(9) 3.59(4) ? . 2_756
H(38) C(28) 3.39(4) ? . 2_756
H(38) C(32) 2.60(4) ? . 2_756
H(38) H(9) 3.41(4) ? . 2_756
H(38) H(10) 3.18(4) ? . 2_756
H(38) H(22) 3.15(4) ? . 2_756
H(38) H(37) 2.42(5) ? . 2_756
H(38) H(38) 2.52(6) ? . 2_756
H(38) H(42) 2.85(6) ? . 2_756
H(39) C(29) 3.13(3) ? . 2_755
H(39) C(30) 3.15(3) ? . 2_755
H(39) H(8) 3.32(3) ? . 3_756
H(39) H(24) 3.55(3) ? . 2_755
H(39) H(31) 2.50(4) ? . 2_755
H(39) H(34) 3.43(4) ? . 2_755
H(39) H(39) 2.42(4) ? . 2_755
H(39) H(41) 3.22(5) ? . 2_755
H(40) C(8) 3.55(3) ? . 2_756
H(40) H(9) 2.77(4) ? . 2_756
H(40) H(33) 3.21(6) ? . 3_756
H(40) H(37) 3.54(5) ? . 2_756
H(41) C(7) 3.22(3) ? . 4_554
H(41) C(8) 3.27(3) ? . 4_554
H(41) C(29) 3.52(3) ? . 2_755
H(41) H(8) 3.56(4) ? . 3_756
H(41) H(8) 2.57(3) ? . 4_554
H(41) H(9) 2.68(4) ? . 4_554
H(41) H(34) 3.02(5) ? . 2_755
H(41) H(39) 3.22(5) ? . 2_755
H(41) H(41) 3.17(5) ? . 2_755
H(42) C(8) 3.27(3) ? . 2_756
H(42) C(9) 3.57(3) ? . 2_756
H(42) C(28) 3.51(4) ? . 2_756
H(42) C(32) 2.81(4) ? . 2_756
H(42) H(9) 2.74(4) ? . 2_756
H(42) H(10) 3.34(4) ? . 2_756
H(42) H(37) 2.58(4) ? . 2_756
H(42) H(38) 2.85(6) ? . 2_756
H(42) H(42) 2.77(5) ? . 2_756
H(43) H(8) 3.25(5) ? . 3_756
H(43) H(31) 3.22(7) ? . 2_755

loop_
_geom_torsion_atom_site_label_1
_geom_torsion_atom_site_label_2
_geom_torsion_atom_site_label_3
_geom_torsion_atom_site_label_4
_geom_torsion
_geom_torsion_publ_flag
_geom_torsion_site_symmetry_1
_geom_torsion_site_symmetry_2
_geom_torsion_site_symmetry_3
_geom_torsion_site_symmetry_4
C(1) N(1) C(2) C(3) 70.59(13) ? . . . .
C(2) N(1) C(1) C(1) -118.22(10) ? . . . 7_656
C(1) N(1) C(12) C(13) 67.60(13) ? . . . .
C(1) N(1) C(12) C(14) -53.78(15) ? . . . .
C(1) N(1) C(12) C(15) -170.14(10) ? . . . .
C(12) N(1) C(1) C(1) 110.10(10) ? . . . 7_656
C(2) N(1) C(12) C(13) -61.82(15) ? . . . .
C(2) N(1) C(12) C(14) 176.80(12) ? . . . .
C(2) N(1) C(12) C(15) 60.45(14) ? . . . .
C(12) N(1) C(2) C(3) -157.20(11) ? . . . .
C(3) N(2) C(10) C(9) 178.70(12) ? . . . .
C(3) N(2) C(10) C(11) -0.96(19) ? . . . .
C(10) N(2) C(3) C(2) -178.53(11) ? . . . .
C(10) N(2) C(3) C(4) 0.38(19) ? . . . .
C(16) N(3) C(17) C(18) 70.49(15) ? . . . .
C(17) N(3) C(16) C(16) -118.97(13) ? . . . 3_766
C(16) N(3) C(27) C(28) 78.6(5) ? . . . .
C(16) N(3) C(27) C(29) -44.7(5) ? . . . .
C(16) N(3) C(27) C(30) -162.5(4) ? . . . .
C(16) N(3) C(27) C(31) -12.9(5) ? . . . .
C(16) N(3) C(27) C(33) 167.5(5) ? . . . .
C(16) N(3) C(27) C(34) 70.3(10) ? . . . .
C(27) N(3) C(16) C(16) 96.3(2) ? . . . 3_766
C(16) N(3) C(34) C(27) -119.8(9) ? . . . .
C(16) N(3) C(34) C(28) 80.8(12) ? . . . .
C(16) N(3) C(34) C(31) -56.3(4) ? . . . .
C(16) N(3) C(34) C(32) 64.8(5) ? . . . .
C(16) N(3) C(34) C(33) -168.3(4) ? . . . .
C(34) N(3) C(16) C(16) 119.5(2) ? . . . 3_766
C(17) N(3) C(27) C(28) -63.4(5) ? . . . .
C(17) N(3) C(27) C(29) 173.3(4) ? . . . .
C(17) N(3) C(27) C(30) 55.6(5) ? . . . .
C(17) N(3) C(27) C(31) -154.9(4) ? . . . .
C(17) N(3) C(27) C(33) 25.5(7) ? . . . .
C(17) N(3) C(27) C(34) -71.6(9) ? . . . .
C(27) N(3) C(17) C(18) -144.2(2) ? . . . .
C(17) N(3) C(34) C(27) 118.0(9) ? . . . .
C(17) N(3) C(34) C(28) -41.4(12) ? . . . .
C(17) N(3) C(34) C(31) -178.5(3) ? . . . .
C(17) N(3) C(34) C(32) -57.5(5) ? . . . .
C(17) N(3) C(34) C(33) 69.5(5) ? . . . .
C(34) N(3) C(17) C(18) -167.5(2) ? . . . .
C(27) N(3) C(34) C(28) -159.4(18) ? . . . .
C(27) N(3) C(34) C(31) 63.5(9) ? . . . .
C(27) N(3) C(34) C(32) -175.5(12) ? . . . .
C(27) N(3) C(34) C(33) -48.5(9) ? . . . .
C(34) N(3) C(27) C(28) 8.3(7) ? . . . .
C(34) N(3) C(27) C(29) -115.0(11) ? . . . .
C(34) N(3) C(27) C(30) 127.2(12) ? . . . .
C(34) N(3) C(27) C(31) -83.2(9) ? . . . .
C(34) N(3) C(27) C(33) 97.1(12) ? . . . .
C(18) N(4) C(25) C(24) 179.38(11) ? . . . .
C(18) N(4) C(25) C(26) 0.18(17) ? . . . .
C(25) N(4) C(18) C(17) -176.69(10) ? . . . .
C(25) N(4) C(18) C(19) 1.57(17) ? . . . .
N(1) C(2) C(3) N(2) -130.61(12) ? . . . .
N(1) C(2) C(3) C(4) 50.44(17) ? . . . .
N(2) C(3) C(4) C(5) -0.06(18) ? . . . .
C(2) C(3) C(4) C(5) 178.82(13) ? . . . .
C(3) C(4) C(5) C(11) 0.3(2) ? . . . .
C(4) C(5) C(11) C(6) 178.93(16) ? . . . .
C(4) C(5) C(11) C(10) -0.8(2) ? . . . .
C(7) C(6) C(11) C(5) 179.78(17) ? . . . .
C(7) C(6) C(11) C(10) -0.5(2) ? . . . .
C(11) C(6) C(7) C(8) -0.7(2) ? . . . .
C(6) C(7) C(8) C(9) 0.5(2) ? . . . .
C(7) C(8) C(9) C(10) 0.8(2) ? . . . .
C(8) C(9) C(10) N(2) 178.39(14) ? . . . .
C(8) C(9) C(10) C(11) -1.9(2) ? . . . .
N(2) C(10) C(11) C(5) 1.2(2) ? . . . .
N(2) C(10) C(11) C(6) -178.59(14) ? . . . .
C(9) C(10) C(11) C(5) -178.49(13) ? . . . .
C(9) C(10) C(11) C(6) 1.8(2) ? . . . .
N(3) C(17) C(18) N(4) -129.63(13) ? . . . .
N(3) C(17) C(18) C(19) 52.04(16) ? . . . .
N(4) C(18) C(19) C(20) -2.03(18) ? . . . .
C(17) C(18) C(19) C(20) 176.19(11) ? . . . .
C(18) C(19) C(20) C(26) 0.65(17) ? . . . .
C(19) C(20) C(26) C(21) -178.38(12) ? . . . .
C(19) C(20) C(26) C(25) 0.96(16) ? . . . .
C(22) C(21) C(26) C(20) -179.84(12) ? . . . .
C(22) C(21) C(26) C(25) 0.84(19) ? . . . .
C(26) C(21) C(22) C(23) 0.2(2) ? . . . .
C(21) C(22) C(23) C(24) -0.8(2) ? . . . .
C(22) C(23) C(24) C(25) 0.3(2) ? . . . .
C(23) C(24) C(25) N(4) -178.55(13) ? . . . .
C(23) C(24) C(25) C(26) 0.7(2) ? . . . .
N(4) C(25) C(26) C(20) -1.43(17) ? . . . .
N(4) C(25) C(26) C(21) 177.93(11) ? . . . .
C(24) C(25) C(26) C(20) 179.38(11) ? . . . .
C(24) C(25) C(26) C(21) -1.26(17) ? . . . .
N(3) C(27) C(28) C(32) -17.7(12) ? . . . .
N(3) C(27) C(28) C(33) 119.1(7) ? . . . .
N(3) C(27) C(28) C(34) -17.1(15) ? . . . .
N(3) C(27) C(29) C(31) 100.3(8) ? . . . .
N(3) C(27) C(30) C(33) -116.3(10) ? . . . .
N(3) C(27) C(31) C(29) -91.6(8) ? . . . .
N(3) C(27) C(31) C(34) 77.9(9) ? . . . .
N(3) C(27) C(33) C(28) -104.4(6) ? . . . .
N(3) C(27) C(33) C(30) 77.0(11) ? . . . .
N(3) C(27) C(33) C(34) -84.6(11) ? . . . .
N(3) C(27) C(34) C(28) 163.4(15) ? . . . .
N(3) C(27) C(34) C(31) -113.4(4) ? . . . .
N(3) C(27) C(34) C(32) 164(4) ? . . . .
N(3) C(27) C(34) C(33) 119.3(7) ? . . . .
C(28) C(27) C(29) C(31) -19.7(9) ? . . . .
C(29) C(27) C(28) C(32) 103.9(11) ? . . . .
C(29) C(27) C(28) C(33) -119.2(7) ? . . . .
C(29) C(27) C(28) C(34) 104.5(18) ? . . . .
C(28) C(27) C(30) C(33) 1.5(11) ? . . . .
C(30) C(27) C(28) C(32) -137.5(10) ? . . . .
C(30) C(27) C(28) C(33) -0.7(5) ? . . . .
C(30) C(27) C(28) C(34) -137.0(19) ? . . . .
C(28) C(27) C(31) C(29) 161.9(8) ? . . . .
C(28) C(27) C(31) C(34) -28.6(9) ? . . . .
C(31) C(27) C(28) C(32) 94.3(11) ? . . . .
C(31) C(27) C(28) C(33) -128.8(6) ? . . . .
C(31) C(27) C(28) C(34) 94.9(17) ? . . . .
C(28) C(27) C(33) C(30) -178.6(10) ? . . . .
C(28) C(27) C(33) C(34) 19.8(9) ? . . . .
C(33) C(27) C(28) C(32) -136.8(11) ? . . . .
C(33) C(27) C(28) C(34) -136.3(19) ? . . . .
C(28) C(27) C(34) N(3) -163.4(15) ? . . . .
C(28) C(27) C(34) C(31) 83.2(15) ? . . . .
C(28) C(27) C(34) C(32) 1(2) ? . . . .
C(28) C(27) C(34) C(33) -44.0(18) ? . . . .
C(34) C(27) C(28) C(32) -0.6(14) ? . . . .
C(34) C(27) C(28) C(33) 136.3(19) ? . . . .
C(29) C(27) C(30) C(33) 123.8(11) ? . . . .
C(30) C(27) C(29) C(31) -139.6(9) ? . . . .
C(29) C(27) C(31) C(34) 169.5(13) ? . . . .
C(29) C(27) C(33) C(28) 111.0(7) ? . . . .
C(29) C(27) C(33) C(30) -67.6(11) ? . . . .
C(29) C(27) C(33) C(34) 130.8(14) ? . . . .
C(33) C(27) C(29) C(31) -111.9(10) ? . . . .
C(29) C(27) C(34) N(3) 107.6(8) ? . . . .
C(29) C(27) C(34) C(28) -89.0(17) ? . . . .
C(29) C(27) C(34) C(31) -5.8(7) ? . . . .
C(29) C(27) C(34) C(32) -88(4) ? . . . .
C(29) C(27) C(34) C(33) -133.1(12) ? . . . .
C(34) C(27) C(29) C(31) 11.8(14) ? . . . .
C(30) C(27) C(31) C(29) 51.6(10) ? . . . .
C(30) C(27) C(31) C(34) -138.9(14) ? . . . .
C(31) C(27) C(30) C(33) 99.9(12) ? . . . .
C(30) C(27) C(33) C(28) 178.6(10) ? . . . .
C(30) C(27) C(33) C(34) -161.6(13) ? . . . .
C(30) C(27) C(34) N(3) -108.2(11) ? . . . .
C(30) C(27) C(34) C(28) 55(2) ? . . . .
C(30) C(27) C(34) C(31) 138.4(13) ? . . . .
C(30) C(27) C(34) C(32) 56(4) ? . . . .
C(30) C(27) C(34) C(33) 11.2(8) ? . . . .
C(34) C(27) C(30) C(33) -23.2(17) ? . . . .
C(31) C(27) C(33) C(28) 76.0(7) ? . . . .
C(31) C(27) C(33) C(30) -102.6(10) ? . . . .
C(31) C(27) C(33) C(34) 95.8(12) ? . . . .
C(33) C(27) C(31) C(29) 88.0(10) ? . . . .
C(33) C(27) C(31) C(34) -102.5(13) ? . . . .
C(31) C(27) C(34) N(3) 113.4(4) ? . . . .
C(31) C(27) C(34) C(28) -83.2(15) ? . . . .
C(31) C(27) C(34) C(32) -82(4) ? . . . .
C(31) C(27) C(34) C(33) -127.3(8) ? . . . .
C(34) C(27) C(31) C(29) -169.5(13) ? . . . .
C(33) C(27) C(34) N(3) -119.3(7) ? . . . .
C(33) C(27) C(34) C(28) 44.0(18) ? . . . .
C(33) C(27) C(34) C(31) 127.3(8) ? . . . .
C(33) C(27) C(34) C(32) 45(4) ? . . . .
C(34) C(27) C(33) C(28) -19.8(9) ? . . . .
C(34) C(27) C(33) C(30) 161.6(13) ? . . . .
C(27) C(28) C(32) C(34) 0.2(4) ? . . . .
C(27) C(28) C(33) C(30) 3(2) ? . . . .
C(27) C(28) C(33) C(34) -13.4(6) ? . . . .
C(27) C(28) C(34) N(3) 151(2) ? . . . .
C(27) C(28) C(34) C(31) -70.5(16) ? . . . .
C(27) C(28) C(34) C(32) -179.5(12) ? . . . .
C(27) C(28) C(34) C(33) 35.1(15) ? . . . .
C(32) C(28) C(33) C(27) 89.5(16) ? . . . .
C(32) C(28) C(33) C(30) 92(2) ? . . . .
C(32) C(28) C(33) C(34) 76.0(16) ? . . . .
C(33) C(28) C(32) C(34) -59.9(13) ? . . . .
C(32) C(28) C(34) N(3) -29.5(17) ? . . . .
C(32) C(28) C(34) C(27) 179.5(12) ? . . . .
C(32) C(28) C(34) C(31) 109.0(9) ? . . . .
C(32) C(28) C(34) C(33) -145.4(9) ? . . . .
C(33) C(28) C(34) N(3) 115.9(12) ? . . . .
C(33) C(28) C(34) C(27) -35.1(15) ? . . . .
C(33) C(28) C(34) C(31) -105.6(6) ? . . . .
C(33) C(28) C(34) C(32) 145.4(9) ? . . . .
C(34) C(28) C(33) C(27) 13.4(6) ? . . . .
C(34) C(28) C(33) C(30) 16(2) ? . . . .
C(27) C(29) C(31) C(34) -4.2(5) ? . . . .
C(27) C(30) C(33) C(28) -2.4(18) ? . . . .
C(27) C(30) C(33) C(34) 7.9(5) ? . . . .
C(27) C(31) C(34) N(3) -68.9(9) ? . . . .
C(27) C(31) C(34) C(28) 134.5(13) ? . . . .
C(27) C(31) C(34) C(32) 164.4(13) ? . . . .
C(27) C(31) C(34) C(33) 43.1(9) ? . . . .
C(29) C(31) C(34) N(3) -58.4(9) ? . . . .
C(29) C(31) C(34) C(27) 10.6(13) ? . . . .
C(29) C(31) C(34) C(28) 145.1(9) ? . . . .
C(29) C(31) C(34) C(32) 174.9(8) ? . . . .
C(29) C(31) C(34) C(33) 53.7(10) ? . . . .
C(28) C(32) C(34) N(3) 161.4(11) ? . . . .
C(28) C(32) C(34) C(27) -1(3) ? . . . .
C(28) C(32) C(34) C(31) -78.4(10) ? . . . .
C(28) C(32) C(34) C(33) 38.1(10) ? . . . .
C(27) C(33) C(34) N(3) 62.0(10) ? . . . .
C(27) C(33) C(34) C(28) -150.5(13) ? . . . .
C(27) C(33) C(34) C(31) -50.6(10) ? . . . .
C(27) C(33) C(34) C(32) -168.5(13) ? . . . .
C(28) C(33) C(34) N(3) -147.5(8) ? . . . .
C(28) C(33) C(34) C(27) 150.5(13) ? . . . .
C(28) C(33) C(34) C(31) 99.9(7) ? . . . .
C(28) C(33) C(34) C(32) -18.0(5) ? . . . .
C(30) C(33) C(34) N(3) 41.3(13) ? . . . .
C(30) C(33) C(34) C(27) -20.7(15) ? . . . .
C(30) C(33) C(34) C(28) -171.2(12) ? . . . .
C(30) C(33) C(34) C(31) -71.3(12) ? . . . .
C(30) C(33) C(34) C(32) 170.8(11) ? . . . .

loop_
_cod_changelog_entry_id
_cod_changelog_entry_author
_cod_changelog_entry_date
_cod_changelog_entry_text
1 'Vaitkus, Antanas' 2024-11-16T00:18:53+02:00
;
 Replaced the '\/Y' character sequence with the backslash character ('\')
 in multiple data values.
;
